data_7035474
loop_
_publ_author_name
'Dyke, John'
'Levason, William'
'Light, Mark E.'
'Pugh, David'
'Reid, Gillian'
'Bhakhoa, Hanusha'
'Ramasami, Ponnadurai'
'Rhyman, Lydia'

_publ_section_title
;
 Aza-macrocyclic complexes of the Group 1 cations - synthesis, structures
 and density functional theory study.
;
_journal_issue 31
_journal_name_full 'Dalton transactions (Cambridge, England : 2003)'
_journal_page_first 13853
_journal_page_last 13866
_journal_paper_doi 10.1039/c5dt01865j
_journal_volume 44
_journal_year 2015
_chemical_formula_moiety 'C32 H12 B F24, C18 H42 Li N6'
_chemical_formula_sum 'C50 H54 B F24 Li N6'
_chemical_formula_weight 1212.74
_chemical_name_systematic
;
 ?
;
_chemical_properties_physical 'Air-sensitive, Moisture-sensitive'
_space_group_crystal_system monoclinic
_space_group_IT_number 14
_space_group_name_Hall '-P 2ybc'
_space_group_name_H-M_alt 'P 1 21/c 1'
_symmetry_space_group_name_Hall '-P 2ybc'
_symmetry_space_group_name_H-M 'P 1 21/c 1'
_atom_sites_solution_hydrogens geom
_audit_creation_method SHELXL-2013
_audit_update_record
;
2015-02-24 deposited with the CCDC.
2015-06-18 downloaded from the CCDC.
;
_cell_angle_alpha 90
_cell_angle_beta 92.212(3)
_cell_angle_gamma 90
_cell_formula_units_Z 4
_cell_length_a 13.180(3)
_cell_length_b 16.887(4)
_cell_length_c 24.300(5)
_cell_measurement_reflns_used 14009
_cell_measurement_temperature 100(2)
_cell_measurement_theta_max 27.5
_cell_measurement_theta_min 2.3
_cell_volume 5404(2)
_computing_cell_refinement
;
CrystalClear-SM Expert 2.1 b29 (Rigaku, 2013)
;
_computing_data_collection
;
CrystalClear-SM Expert 2.1 b29 (Rigaku, 2013)
;
_computing_data_reduction
;
CrystalClear-SM Expert 2.1 b29 (Rigaku, 2013)
;
_computing_molecular_graphics 'ORTEP-III (Farrugia, 2012)'
_computing_publication_material 'PLATON (Spek, 2003), WinGX (Farrugia, 1999) and enCIFer (Allen et al., 2004).'
_computing_structure_refinement 'SHELXL-2013 (Sheldrick, 2013)'
_computing_structure_solution 'SUPERFLIP (Palatinus & Chapuis, 2007)'
_diffrn_ambient_temperature 100(2)
_diffrn_detector CCD
_diffrn_detector_area_resol_mean 28.5714
_diffrn_measured_fraction_theta_full 0.971
_diffrn_measured_fraction_theta_max 0.996
_diffrn_measurement_device
;
AFC12 (Right): Kappa 3 circle
;
_diffrn_measurement_device_type
;
Rigaku Saturn724+ (2x2 bin mode)
;
_diffrn_measurement_method 'profile data from \w-scans'
_diffrn_measurement_specimen_support Fiber
_diffrn_radiation_monochromator Mirrors
_diffrn_radiation_type MoK\a
_diffrn_radiation_wavelength 0.71073
_diffrn_reflns_av_R_equivalents 0.0533
_diffrn_reflns_av_unetI/netI 0.0651
_diffrn_reflns_laue_measured_fraction_full 0.971
_diffrn_reflns_laue_measured_fraction_max 0.996
_diffrn_reflns_limit_h_max 15
_diffrn_reflns_limit_h_min -11
_diffrn_reflns_limit_k_max 20
_diffrn_reflns_limit_k_min -14
_diffrn_reflns_limit_l_max 28
_diffrn_reflns_limit_l_min -27
_diffrn_reflns_number 25326
_diffrn_reflns_point_group_measured_fraction_full 0.971
_diffrn_reflns_point_group_measured_fraction_max 0.996
_diffrn_reflns_theta_full 25.242
_diffrn_reflns_theta_max 25.027
_diffrn_reflns_theta_min 2.939
_diffrn_source 'Sealed Tube'
_exptl_absorpt_coefficient_mu 0.146
_exptl_absorpt_correction_T_max 1.000
_exptl_absorpt_correction_T_min 0.680
_exptl_absorpt_correction_type multi-scan
_exptl_absorpt_process_details 'CrystalClear-SM Expert 2.1 b29 (Rigaku, 2013)'
_exptl_crystal_colour colourless
_exptl_crystal_density_diffrn 1.490
_exptl_crystal_description block
_exptl_crystal_F_000 2480
_exptl_crystal_recrystallization_method 'Layering: CH2Cl2/hexane'
_exptl_crystal_size_max 0.060
_exptl_crystal_size_mid 0.060
_exptl_crystal_size_min 0.040
_refine_diff_density_max 1.037
_refine_diff_density_min -0.403
_refine_diff_density_rms 0.074
_refine_ls_extinction_method none
_refine_ls_goodness_of_fit_ref 1.020
_refine_ls_hydrogen_treatment constr
_refine_ls_matrix_type full
_refine_ls_number_parameters 789
_refine_ls_number_reflns 9506
_refine_ls_number_restraints 78
_refine_ls_restrained_S_all 1.065
_refine_ls_R_factor_all 0.1402
_refine_ls_R_factor_gt 0.0836
_refine_ls_shift/su_max 0.000
_refine_ls_shift/su_mean 0.000
_refine_ls_structure_factor_coef Fsqd
_refine_ls_weighting_details 'w=1/[\s^2^(Fo^2^)+(0.0971P)^2^+13.1817P] where P=(Fo^2^+2Fc^2^)/3'
_refine_ls_weighting_scheme calc
_refine_ls_wR_factor_gt 0.1998
_refine_ls_wR_factor_ref 0.2379
_reflns_Friedel_coverage 0.000
_reflns_number_gt 5786
_reflns_number_total 9506
_reflns_threshold_expression 'I > 2\s(I)'
_cod_data_source_file c5dt01865j2.cif
_cod_data_source_block '[Li(Me~6~[18]aneN~6~)][BArF]'
_cod_depositor_comments 'Adding full bibliography for 7035474--7035479.cif.'
_cod_original_cell_volume 5404.6(19)
_cod_database_code 7035474
_shelx_space_group_comment
;
The symmetry employed for this shelxl refinement is uniquely defined
by the following loop, which should always be used as a source of
symmetry information in preference to the above space-group names.
They are only intended as comments.
;
_shelx_estimated_absorpt_t_min 0.991
_shelx_estimated_absorpt_t_max 0.994
_shelxl_version_number 2013-4

loop_
_space_group_symop_operation_xyz
'x, y, z'
'-x, y+1/2, -z+1/2'
'-x, -y, -z'
'x, -y-1/2, z-1/2'

loop_
_atom_site_label
_atom_site_type_symbol
_atom_site_fract_x
_atom_site_fract_y
_atom_site_fract_z
_atom_site_U_iso_or_equiv
_atom_site_adp_type
_atom_site_occupancy
_atom_site_site_symmetry_order
_atom_site_calc_flag
_atom_site_refinement_flags_posn
_atom_site_refinement_flags_adp
_atom_site_refinement_flags_occupancy
_atom_site_disorder_assembly
_atom_site_disorder_group
C1 C 0.1908(3) 0.3266(2) 0.10420(17) 0.0248(9) Uani 1 1 d . . . . .
C2 C 0.2169(3) 0.2941(3) 0.05377(17) 0.0277(9) Uani 1 1 d . . . . .
H2 H 0.2707 0.3173 0.0344 0.033 Uiso 1 1 calc R U . . .
C3 C 0.1665(3) 0.2289(3) 0.03107(17) 0.0285(10) Uani 1 1 d . . . . .
C4 C 0.0849(3) 0.1958(3) 0.05652(18) 0.0320(10) Uani 1 1 d . . . . .
H4 H 0.0499 0.1517 0.0406 0.038 Uiso 1 1 calc R U . . .
C5 C 0.0551(3) 0.2282(3) 0.10566(18) 0.0309(10) Uani 1 1 d . . . . .
C6 C 0.1079(3) 0.2920(3) 0.12912(17) 0.0266(9) Uani 1 1 d . . . . .
H6 H 0.0869 0.3127 0.1632 0.032 Uiso 1 1 calc R U . . .
C7 C 0.2007(4) 0.1950(3) -0.02211(19) 0.0369(11) Uani 1 1 d . . . . .
C8 C -0.0326(4) 0.1940(3) 0.13445(19) 0.0415(12) Uani 1 1 d . . . . .
C9 C 0.3641(3) 0.4126(2) 0.10973(17) 0.0264(9) Uani 1 1 d . . . . .
C10 C 0.4125(3) 0.4846(2) 0.09938(17) 0.0259(9) Uani 1 1 d . . . . .
H10 H 0.3756 0.5325 0.1030 0.031 Uiso 1 1 calc R U . . .
C11 C 0.5126(3) 0.4882(3) 0.08404(17) 0.0291(10) Uani 1 1 d . . . . .
C12 C 0.5691(3) 0.4200(3) 0.07784(18) 0.0326(10) Uani 1 1 d . . . . .
H12 H 0.6371 0.4224 0.0663 0.039 Uiso 1 1 calc R U . . .
C13 C 0.5239(3) 0.3483(3) 0.08894(19) 0.0326(10) Uani 1 1 d . . . . .
C14 C 0.4242(3) 0.3448(3) 0.10499(18) 0.0286(10) Uani 1 1 d . . . . .
H14 H 0.3957 0.2947 0.1131 0.034 Uiso 1 1 calc R U . . .
C15 C 0.5632(4) 0.5669(3) 0.07669(18) 0.0338(11) Uani 1 1 d . . . . .
C16 C 0.5832(4) 0.2735(3) 0.0824(3) 0.0486(14) Uani 1 1 d . . . . .
C17 C 0.1739(3) 0.4787(2) 0.10880(17) 0.0271(9) Uani 1 1 d . . . . .
C18 C 0.1817(3) 0.5123(3) 0.05647(18) 0.0286(10) Uani 1 1 d . . . . .
H18 H 0.2367 0.4971 0.0346 0.034 Uiso 1 1 calc R U . . .
C19 C 0.1120(3) 0.5668(3) 0.03546(19) 0.0323(10) Uani 1 1 d . . . . .
C20 C 0.0302(3) 0.5910(3) 0.0660(2) 0.0356(11) Uani 1 1 d . . . . .
H20 H -0.0174 0.6287 0.0517 0.043 Uiso 1 1 calc R U . . .
C21 C 0.0210(3) 0.5585(3) 0.11746(19) 0.0337(11) Uani 1 1 d . . . . .
C22 C 0.0903(3) 0.5033(3) 0.13809(18) 0.0307(10) Uani 1 1 d . . . . .
H22 H 0.0807 0.4813 0.1735 0.037 Uiso 1 1 calc R U . . .
C23 C 0.1252(4) 0.6034(3) -0.0198(2) 0.0422(13) Uani 1 1 d . . . . .
C24 C -0.0655(4) 0.5829(4) 0.1516(2) 0.0482(14) Uani 1 1 d . . . . .
C25 C 0.2599(3) 0.4006(2) 0.19752(17) 0.0241(9) Uani 1 1 d . . . . .
C26 C 0.2800(3) 0.3289(3) 0.22440(17) 0.0275(9) Uani 1 1 d . . . . .
H26 H 0.2810 0.2818 0.2031 0.033 Uiso 1 1 calc R U . . .
C27 C 0.2986(3) 0.3233(3) 0.28073(18) 0.0302(10) Uani 1 1 d . . . . .
C28 C 0.2948(3) 0.3900(3) 0.31345(19) 0.0351(11) Uani 1 1 d . . . . .
H28 H 0.3048 0.3861 0.3523 0.042 Uiso 1 1 calc R U . . .
C29 C 0.2764(3) 0.4623(3) 0.28867(19) 0.0337(11) Uani 1 1 d . . . . .
C30 C 0.2600(3) 0.4677(3) 0.23176(18) 0.0307(10) Uani 1 1 d . . . . .
H30 H 0.2485 0.5184 0.2156 0.037 Uiso 1 1 calc R U . . .
C31 C 0.3235(4) 0.2437(3) 0.30546(18) 0.0349(11) Uani 1 1 d . . . . .
C32 C 0.2758(4) 0.5354(3) 0.3227(2) 0.0496(14) Uani 1 1 d . . . . .
C33 C 0.3040(6) 0.9228(5) 0.2829(3) 0.086(2) Uani 1 1 d . . . . .
H33A H 0.2547 0.8809 0.2899 0.129 Uiso 1 1 calc R U . . .
H33B H 0.2687 0.9738 0.2795 0.129 Uiso 1 1 calc R U . . .
H33C H 0.3545 0.9251 0.3135 0.129 Uiso 1 1 calc R U . . .
C34 C 0.4294(5) 0.9681(4) 0.2206(3) 0.077(2) Uani 1 1 d . . . . .
H34A H 0.4707 0.9498 0.1899 0.093 Uiso 1 1 calc R U . . .
H34B H 0.4755 0.9767 0.2531 0.093 Uiso 1 1 calc R U . . .
C35 C 0.3781(4) 1.0449(3) 0.2049(2) 0.0541(15) Uani 1 1 d . . . . .
H35A H 0.3434 1.0659 0.2372 0.065 Uiso 1 1 calc R U . . .
H35B H 0.4304 1.0838 0.1948 0.065 Uiso 1 1 calc R U . . .
C36 C 0.2143(5) 1.0865(3) 0.1688(3) 0.0673(18) Uani 1 1 d . . . . .
H36A H 0.1854 1.0713 0.2038 0.101 Uiso 1 1 calc R U . . .
H36B H 0.1635 1.0790 0.1388 0.101 Uiso 1 1 calc R U . . .
H36C H 0.2347 1.1423 0.1704 0.101 Uiso 1 1 calc R U . . .
C37 C 0.3455(6) 1.0628(4) 0.1071(3) 0.0708(19) Uani 1 1 d . . . . .
H37A H 0.3756 1.1161 0.1122 0.085 Uiso 1 1 calc R U . . .
H37B H 0.2896 1.0671 0.0788 0.085 Uiso 1 1 calc R U . . .
C38 C 0.4246(5) 1.0077(4) 0.0868(3) 0.074(2) Uani 1 1 d . . . . .
H38A H 0.4502 1.0287 0.0518 0.088 Uiso 1 1 calc R U . . .
H38B H 0.4824 1.0061 0.1140 0.088 Uiso 1 1 calc R U . . .
C39 C 0.4706(5) 0.8687(5) 0.0750(3) 0.080(2) Uani 1 1 d . . . . .
H39A H 0.4430 0.8157 0.0678 0.121 Uiso 1 1 calc R U . . .
H39B H 0.5093 0.8687 0.1103 0.121 Uiso 1 1 calc R U . . .
H39C H 0.5153 0.8837 0.0454 0.121 Uiso 1 1 calc R U . . .
C40 C 0.3257(5) 0.9224(4) 0.0253(2) 0.0580(16) Uani 1 1 d . . . . .
H40A H 0.3693 0.9051 -0.0048 0.070 Uiso 1 1 calc R U . . .
H40B H 0.2991 0.9757 0.0160 0.070 Uiso 1 1 calc R U . . .
C41 C 0.2367(5) 0.8643(4) 0.0299(2) 0.0632(17) Uani 1 1 d . . . . .
H41A H 0.2005 0.8594 -0.0064 0.076 Uiso 1 1 calc R U . . .
H41B H 0.2633 0.8114 0.0405 0.076 Uiso 1 1 calc R U . . .
C42 C 0.1047(5) 0.9562(4) 0.0503(3) 0.0687(18) Uani 1 1 d . . . . .
H42A H 0.1490 1.0006 0.0414 0.103 Uiso 1 1 calc R U . . .
H42B H 0.0582 0.9726 0.0787 0.103 Uiso 1 1 calc R U . . .
H42C H 0.0655 0.9398 0.0172 0.103 Uiso 1 1 calc R U . . .
C43 C 0.0977(5) 0.8235(4) 0.0824(2) 0.0610(16) Uani 1 1 d . . . . .
H43A H 0.1386 0.7759 0.0918 0.073 Uiso 1 1 calc R U . . .
H43B H 0.0544 0.8112 0.0493 0.073 Uiso 1 1 calc R U . . .
C44 C 0.0289(4) 0.8452(4) 0.1318(2) 0.0640(17) Uani 1 1 d . . . . .
H44A H -0.0134 0.8917 0.1215 0.077 Uiso 1 1 calc R U . . .
H44B H -0.0172 0.8003 0.1388 0.077 Uiso 1 1 calc R U . . .
C45 C 0.0339(5) 0.9222(5) 0.2132(3) 0.073(2) Uani 1 1 d . . . . .
H45A H -0.0335 0.9014 0.2210 0.110 Uiso 1 1 calc R U . . .
H45B H 0.0265 0.9704 0.1909 0.110 Uiso 1 1 calc R U . . .
H45C H 0.0708 0.9347 0.2479 0.110 Uiso 1 1 calc R U . . .
C46 C 0.1008(5) 0.7909(4) 0.2170(2) 0.0639(17) Uani 1 1 d . . . . .
H46A H 0.0326 0.7678 0.2215 0.077 Uiso 1 1 calc R U . . .
H46B H 0.1284 0.8058 0.2540 0.077 Uiso 1 1 calc R U . . .
C47 C 0.1675(5) 0.7289(4) 0.1940(3) 0.0635(17) Uani 1 1 d . . . . .
H47A H 0.1708 0.6833 0.2195 0.076 Uiso 1 1 calc R U . . .
H47B H 0.1367 0.7102 0.1585 0.076 Uiso 1 1 calc R U . . .
C48 C 0.3226(5) 0.7027(4) 0.1485(3) 0.0709(19) Uani 1 1 d . . . . .
H48A H 0.3180 0.6485 0.1625 0.106 Uiso 1 1 calc R U . . .
H48B H 0.3942 0.7181 0.1470 0.106 Uiso 1 1 calc R U . . .
H48C H 0.2907 0.7055 0.1114 0.106 Uiso 1 1 calc R U . . .
C49 C 0.3299(5) 0.7612(4) 0.2376(3) 0.0712(19) Uani 1 1 d . . . . .
H49A H 0.3662 0.7106 0.2442 0.085 Uiso 1 1 calc R U . . .
H49B H 0.2829 0.7691 0.2679 0.085 Uiso 1 1 calc R U . . .
C50 C 0.4088(5) 0.8307(4) 0.2379(3) 0.0726(19) Uani 1 1 d . . . . .
H50A H 0.4510 0.8297 0.2725 0.087 Uiso 1 1 calc R U . . .
H50B H 0.4542 0.8249 0.2067 0.087 Uiso 1 1 calc R U . . .
Li1 Li 0.2582(6) 0.9004(5) 0.1533(3) 0.0399(19) Uani 1 1 d . . . . .
B1 B 0.2468(4) 0.4061(3) 0.1301(2) 0.0262(11) Uani 1 1 d . . . . .
N1 N 0.3531(3) 0.9062(2) 0.23334(18) 0.0447(11) Uani 1 1 d . . . . .
N2 N 0.3038(3) 1.0369(2) 0.15889(18) 0.0473(11) Uani 1 1 d . . . . .
N3 N 0.3865(3) 0.9260(3) 0.07734(18) 0.0522(12) Uani 1 1 d . . . . .
N4 N 0.1658(3) 0.8906(2) 0.07059(17) 0.0408(10) Uani 1 1 d . . . . .
N5 N 0.0897(4) 0.8634(3) 0.18328(19) 0.0564(12) Uani 1 1 d . . . . .
N6 N 0.2708(4) 0.7564(3) 0.1849(2) 0.0569(13) Uani 1 1 d . . . . .
F1 F 0.1676(3) 0.2356(2) -0.06533(12) 0.0643(10) Uani 1 1 d . . . . .
F2 F 0.3007(2) 0.1914(3) -0.02438(14) 0.0797(12) Uani 1 1 d . . . . .
F3 F 0.1668(3) 0.12090(18) -0.03143(13) 0.0667(10) Uani 1 1 d . . . . .
F4 F -0.0746(3) 0.1331(3) 0.10746(14) 0.0963(15) Uani 1 1 d . U . . .
F5 F -0.0077(2) 0.16854(18) 0.18457(11) 0.0511(8) Uani 1 1 d . . . . .
F6 F -0.1059(2) 0.2466(3) 0.14131(15) 0.0742(11) Uani 1 1 d . . . . .
F7 F 0.4991(2) 0.62488(18) 0.06569(18) 0.0735(11) Uani 1 1 d . . . . .
F8 F 0.6173(3) 0.5872(2) 0.12114(14) 0.0855(13) Uani 1 1 d . . . . .
F9 F 0.6276(3) 0.56740(18) 0.03641(14) 0.0621(9) Uani 1 1 d . . . . .
F10A F 0.5392(14) 0.2243(9) 0.0498(7) 0.071(4) Uani 0.272(10) 1 d . U P A 1
F11A F 0.6716(16) 0.2757(10) 0.0859(8) 0.071(4) Uani 0.272(10) 1 d . . P A 1
F12A F 0.5694(13) 0.2263(8) 0.1323(6) 0.071(4) Uani 0.272(10) 1 d . U P A 1
F10B F 0.6701(5) 0.2745(4) 0.1139(3) 0.074(2) Uani 0.728(10) 1 d . U P A 2
F11B F 0.5340(4) 0.2087(3) 0.0907(4) 0.100(3) Uani 0.728(10) 1 d . U P A 2
F12B F 0.6189(5) 0.2663(3) 0.0314(2) 0.081(2) Uani 0.728(10) 1 d . U P A 2
F13 F 0.1775(2) 0.5591(2) -0.05330(11) 0.0546(8) Uani 1 1 d . . . . .
F14 F 0.1716(4) 0.6720(2) -0.01651(15) 0.0924(14) Uani 1 1 d . . . . .
F15 F 0.0361(2) 0.6155(2) -0.04730(14) 0.0702(11) Uani 1 1 d . . . . .
F16A F -0.1418(11) 0.5444(11) 0.1492(7) 0.078(5) Uani 0.416(15) 1 d . U P B 1
F17A F -0.0402(14) 0.5882(10) 0.2070(6) 0.067(5) Uani 0.416(15) 1 d . . P B 1
F18A F -0.0867(10) 0.6623(6) 0.1452(5) 0.063(4) Uani 0.416(15) 1 d . U P B 1
F16B F -0.0419(10) 0.6141(9) 0.1957(6) 0.088(4) Uani 0.584(15) 1 d . U P B 2
F17B F -0.1401(6) 0.6174(7) 0.1210(3) 0.077(4) Uani 0.584(15) 1 d . U P B 2
F18B F -0.1219(7) 0.5128(6) 0.1646(4) 0.061(2) Uani 0.584(15) 1 d . U P B 2
F19 F 0.4083(2) 0.21396(16) 0.28576(12) 0.0461(7) Uani 1 1 d . . . . .
F20 F 0.2526(2) 0.18986(18) 0.29326(15) 0.0601(9) Uani 1 1 d . . . . .
F21 F 0.3368(4) 0.24657(19) 0.35948(12) 0.0813(13) Uani 1 1 d . . . . .
F22 F 0.3661(3) 0.5746(2) 0.3205(2) 0.0983(15) Uani 1 1 d . U . . .
F23 F 0.2096(3) 0.58889(18) 0.30495(12) 0.0588(9) Uani 1 1 d . . . . .
F24 F 0.2647(4) 0.5235(2) 0.37503(14) 0.1017(16) Uani 1 1 d . U . . .

loop_
_atom_site_aniso_label
_atom_site_aniso_U_11
_atom_site_aniso_U_22
_atom_site_aniso_U_33
_atom_site_aniso_U_23
_atom_site_aniso_U_13
_atom_site_aniso_U_12
C1 0.021(2) 0.024(2) 0.029(2) 0.0027(18) -0.0017(17) 0.0053(18)
C2 0.026(2) 0.027(2) 0.031(2) 0.0058(19) 0.0038(18) -0.0009(19)
C3 0.027(2) 0.033(3) 0.026(2) 0.0033(19) 0.0026(18) 0.002(2)
C4 0.031(2) 0.032(2) 0.032(2) 0.003(2) -0.0053(19) 0.002(2)
C5 0.026(2) 0.036(3) 0.031(2) 0.0052(19) -0.0005(18) -0.005(2)
C6 0.025(2) 0.028(2) 0.026(2) 0.0014(18) 0.0028(18) 0.003(2)
C7 0.037(3) 0.041(3) 0.033(3) 0.001(2) 0.002(2) -0.006(2)
C8 0.036(3) 0.054(3) 0.034(3) 0.000(2) -0.001(2) -0.019(3)
C9 0.027(2) 0.025(2) 0.027(2) -0.0005(18) 0.0020(17) 0.0002(19)
C10 0.025(2) 0.022(2) 0.030(2) -0.0007(17) 0.0020(18) 0.0033(19)
C11 0.029(2) 0.027(2) 0.031(2) -0.0032(18) 0.0019(19) -0.003(2)
C12 0.025(2) 0.034(3) 0.039(3) -0.007(2) 0.0057(19) -0.001(2)
C13 0.027(2) 0.027(2) 0.045(3) -0.005(2) 0.001(2) 0.003(2)
C14 0.025(2) 0.024(2) 0.038(2) 0.0014(19) 0.0015(19) 0.0013(19)
C15 0.038(3) 0.029(3) 0.034(2) -0.004(2) 0.002(2) -0.001(2)
C16 0.023(3) 0.035(3) 0.089(4) -0.008(3) 0.009(3) 0.000(2)
C17 0.027(2) 0.023(2) 0.031(2) 0.0013(18) 0.0040(18) -0.0025(19)
C18 0.023(2) 0.026(2) 0.037(2) 0.0040(19) 0.0049(18) -0.0003(19)
C19 0.025(2) 0.030(2) 0.042(3) 0.009(2) 0.004(2) 0.001(2)
C20 0.026(2) 0.032(3) 0.049(3) 0.012(2) 0.004(2) 0.009(2)
C21 0.026(2) 0.033(3) 0.043(3) 0.006(2) 0.013(2) 0.005(2)
C22 0.029(2) 0.028(2) 0.036(2) 0.0092(19) 0.0084(19) 0.002(2)
C23 0.034(3) 0.048(3) 0.045(3) 0.019(2) 0.007(2) 0.007(3)
C24 0.030(3) 0.053(4) 0.063(4) 0.018(3) 0.013(3) 0.015(3)
C25 0.019(2) 0.025(2) 0.029(2) -0.0009(18) 0.0032(17) -0.0016(18)
C26 0.029(2) 0.026(2) 0.028(2) -0.0011(18) 0.0067(18) -0.0012(19)
C27 0.027(2) 0.032(2) 0.032(2) -0.001(2) 0.0060(18) -0.001(2)
C28 0.032(2) 0.042(3) 0.031(2) -0.003(2) 0.001(2) 0.006(2)
C29 0.031(2) 0.034(3) 0.037(3) -0.005(2) 0.002(2) 0.005(2)
C30 0.024(2) 0.027(2) 0.042(3) 0.001(2) 0.0009(19) 0.000(2)
C31 0.044(3) 0.033(3) 0.028(2) 0.004(2) 0.004(2) -0.001(2)
C32 0.051(3) 0.044(3) 0.053(3) -0.012(3) -0.011(3) 0.018(3)
C33 0.078(5) 0.121(7) 0.060(4) -0.019(4) -0.007(4) 0.037(5)
C34 0.061(4) 0.083(5) 0.087(5) -0.021(4) -0.008(4) -0.005(4)
C35 0.050(3) 0.042(3) 0.070(4) -0.018(3) -0.004(3) 0.000(3)
C36 0.076(4) 0.043(3) 0.080(4) -0.013(3) -0.017(4) 0.018(3)
C37 0.096(5) 0.043(3) 0.073(4) -0.006(3) 0.013(4) -0.025(4)
C38 0.070(4) 0.093(5) 0.059(4) -0.011(4) 0.018(3) -0.037(4)
C39 0.051(4) 0.116(6) 0.075(5) -0.023(4) 0.008(3) 0.011(4)
C40 0.076(4) 0.061(4) 0.038(3) -0.001(3) 0.010(3) -0.012(3)
C41 0.080(4) 0.064(4) 0.045(3) -0.008(3) -0.003(3) 0.004(4)
C42 0.083(5) 0.053(4) 0.068(4) -0.002(3) -0.015(4) 0.004(4)
C43 0.063(4) 0.060(4) 0.059(4) 0.001(3) -0.015(3) -0.013(3)
C44 0.043(3) 0.096(5) 0.053(4) -0.004(3) -0.002(3) -0.010(3)
C45 0.055(4) 0.106(6) 0.059(4) -0.016(4) 0.006(3) 0.018(4)
C46 0.070(4) 0.072(4) 0.050(3) 0.009(3) 0.009(3) -0.017(4)
C47 0.074(4) 0.056(4) 0.060(4) 0.013(3) -0.003(3) -0.017(4)
C48 0.085(5) 0.041(3) 0.086(5) -0.010(3) -0.003(4) 0.015(3)
C49 0.087(5) 0.051(4) 0.074(4) 0.011(3) -0.025(4) 0.000(4)
C50 0.068(4) 0.077(5) 0.072(4) -0.002(4) -0.010(3) 0.030(4)
Li1 0.042(4) 0.040(5) 0.038(4) -0.005(4) -0.001(4) 0.004(4)
B1 0.023(2) 0.025(3) 0.031(3) 0.001(2) 0.007(2) -0.004(2)
N1 0.043(2) 0.042(2) 0.049(3) -0.006(2) -0.009(2) 0.006(2)
N2 0.058(3) 0.033(2) 0.050(3) -0.007(2) -0.002(2) 0.001(2)
N3 0.045(3) 0.065(3) 0.048(3) -0.014(2) 0.008(2) -0.003(2)
N4 0.042(2) 0.038(2) 0.042(2) -0.0048(19) -0.0029(19) -0.002(2)
N5 0.049(3) 0.067(3) 0.053(3) -0.007(2) 0.007(2) 0.003(3)
N6 0.067(3) 0.041(3) 0.062(3) 0.000(2) -0.011(2) -0.006(2)
F1 0.097(3) 0.064(2) 0.0314(16) 0.0027(15) 0.0004(16) 0.022(2)
F2 0.0439(19) 0.138(4) 0.058(2) -0.045(2) 0.0073(16) 0.009(2)
F3 0.104(3) 0.0411(19) 0.056(2) -0.0140(15) 0.0249(19) -0.0081(19)
F4 0.104(3) 0.130(3) 0.057(2) -0.031(2) 0.030(2) -0.090(3)
F5 0.0511(18) 0.060(2) 0.0423(17) 0.0154(14) 0.0067(14) -0.0152(15)
F6 0.0321(16) 0.109(3) 0.082(2) 0.041(2) 0.0160(16) 0.0054(19)
F7 0.0502(19) 0.0308(17) 0.141(3) 0.0214(19) 0.028(2) 0.0018(16)
F8 0.132(3) 0.062(2) 0.060(2) 0.0010(18) -0.026(2) -0.060(2)
F9 0.069(2) 0.0440(18) 0.076(2) -0.0030(16) 0.0420(18) -0.0155(17)
F10A 0.087(6) 0.043(4) 0.082(6) -0.008(4) -0.001(5) 0.025(4)
F11A 0.087(6) 0.043(4) 0.082(6) -0.008(4) -0.001(5) 0.025(4)
F12A 0.087(6) 0.043(4) 0.082(6) -0.008(4) -0.001(5) 0.025(4)
F10B 0.068(3) 0.082(4) 0.069(3) -0.023(3) -0.025(3) 0.046(3)
F11B 0.054(3) 0.028(3) 0.222(8) 0.013(4) 0.054(4) 0.004(2)
F12B 0.106(4) 0.068(4) 0.070(3) -0.020(3) 0.024(3) 0.049(3)
F13 0.0450(17) 0.082(2) 0.0379(16) 0.0182(15) 0.0106(13) 0.0164(17)
F14 0.151(4) 0.064(2) 0.062(2) 0.0206(19) 0.017(2) -0.053(3)
F15 0.0453(18) 0.104(3) 0.061(2) 0.042(2) 0.0047(15) 0.0275(19)
F16A 0.056(7) 0.093(9) 0.088(8) -0.036(7) 0.025(6) -0.016(6)
F17A 0.080(8) 0.082(9) 0.043(6) 0.020(6) 0.045(5) 0.048(7)
F18A 0.073(7) 0.046(5) 0.073(6) 0.021(4) 0.049(5) 0.029(5)
F16B 0.059(5) 0.109(8) 0.098(8) -0.056(7) 0.018(5) -0.013(5)
F17B 0.049(4) 0.106(7) 0.079(5) 0.041(5) 0.034(4) 0.051(4)
F18B 0.044(4) 0.070(5) 0.071(4) 0.025(4) 0.033(3) 0.009(3)
F19 0.0426(16) 0.0307(15) 0.0657(19) 0.0115(14) 0.0110(14) 0.0062(13)
F20 0.0463(18) 0.0432(18) 0.091(2) 0.0272(17) 0.0066(17) -0.0105(15)
F21 0.165(4) 0.050(2) 0.0286(16) 0.0058(14) 0.0008(19) 0.036(2)
F22 0.070(2) 0.068(2) 0.156(4) -0.061(3) -0.015(3) 0.007(2)
F23 0.073(2) 0.0498(19) 0.0529(18) -0.0139(15) -0.0054(16) 0.0319(17)
F24 0.203(5) 0.061(2) 0.040(2) -0.0146(17) -0.005(2) 0.040(3)

loop_
_atom_type_symbol
_atom_type_description
_atom_type_scat_dispersion_real
_atom_type_scat_dispersion_imag
_atom_type_scat_source
C C 0.0033 0.0016 'International Tables Vol C Tables 4.2.6.8 and 6.1.1.4'
H H 0.0000 0.0000 'International Tables Vol C Tables 4.2.6.8 and 6.1.1.4'
Li Li -0.0003 0.0001 'International Tables Vol C Tables 4.2.6.8 and 6.1.1.4'
B B 0.0013 0.0007 'International Tables Vol C Tables 4.2.6.8 and 6.1.1.4'
N N 0.0061 0.0033 'International Tables Vol C Tables 4.2.6.8 and 6.1.1.4'
F F 0.0171 0.0103 'International Tables Vol C Tables 4.2.6.8 and 6.1.1.4'

loop_
_geom_angle_atom_site_label_1
_geom_angle_atom_site_label_2
_geom_angle_atom_site_label_3
_geom_angle
C6 C1 C2 116.0(4)
C6 C1 B1 121.5(4)
C2 C1 B1 122.2(4)
C3 C2 C1 121.9(4)
C3 C2 H2 119.0
C1 C2 H2 119.0
C4 C3 C2 120.8(4)
C4 C3 C7 119.8(4)
C2 C3 C7 119.3(4)
C3 C4 C5 118.6(4)
C3 C4 H4 120.7
C5 C4 H4 120.7
C4 C5 C6 120.3(4)
C4 C5 C8 120.2(4)
C6 C5 C8 119.5(4)
C5 C6 C1 122.2(4)
C5 C6 H6 118.9
C1 C6 H6 118.9
F1 C7 F2 107.0(4)
F1 C7 F3 104.6(4)
F2 C7 F3 105.9(4)
F1 C7 C3 112.9(4)
F2 C7 C3 112.8(4)
F3 C7 C3 113.1(4)
F5 C8 F6 105.0(4)
F5 C8 F4 106.7(4)
F6 C8 F4 106.8(4)
F5 C8 C5 112.9(4)
F6 C8 C5 112.4(4)
F4 C8 C5 112.6(4)
C14 C9 C10 115.6(4)
C14 C9 B1 120.8(4)
C10 C9 B1 123.5(4)
C11 C10 C9 122.1(4)
C11 C10 H10 119.0
C9 C10 H10 119.0
C12 C11 C10 121.0(4)
C12 C11 C15 118.7(4)
C10 C11 C15 120.2(4)
C13 C12 C11 118.0(4)
C13 C12 H12 121.0
C11 C12 H12 121.0
C12 C13 C14 120.9(4)
C12 C13 C16 119.2(4)
C14 C13 C16 119.9(4)
C13 C14 C9 122.3(4)
C13 C14 H14 118.8
C9 C14 H14 118.8
F7 C15 F8 107.2(4)
F7 C15 F9 105.7(4)
F8 C15 F9 105.3(4)
F7 C15 C11 113.5(4)
F8 C15 C11 111.3(4)
F9 C15 C11 113.3(4)
F11A C16 F10A 119.7(12)
F11B C16 F12B 105.1(6)
F11B C16 F10B 110.0(6)
F12B C16 F10B 101.7(5)
F11A C16 F12A 96.5(12)
F10A C16 F12A 95.2(11)
F11A C16 C13 119.4(9)
F10A C16 C13 112.9(8)
F11B C16 C13 115.5(4)
F12B C16 C13 112.1(5)
F10B C16 C13 111.4(5)
F12A C16 C13 106.8(7)
C22 C17 C18 115.4(4)
C22 C17 B1 121.9(4)
C18 C17 B1 122.0(4)
C19 C18 C17 122.3(4)
C19 C18 H18 118.9
C17 C18 H18 118.9
C18 C19 C20 121.0(4)
C18 C19 C23 120.6(4)
C20 C19 C23 118.4(4)
C21 C20 C19 117.6(4)
C21 C20 H20 121.2
C19 C20 H20 121.2
C20 C21 C22 121.1(4)
C20 C21 C24 119.4(4)
C22 C21 C24 119.4(4)
C21 C22 C17 122.5(4)
C21 C22 H22 118.7
C17 C22 H22 118.7
F14 C23 F13 106.6(4)
F14 C23 F15 107.0(4)
F13 C23 F15 104.3(4)
F14 C23 C19 112.3(4)
F13 C23 C19 113.6(4)
F15 C23 C19 112.3(4)
F16B C24 F17B 117.0(9)
F16A C24 F17A 104.7(11)
F16A C24 F18A 110.9(9)
F17A C24 F18A 95.1(9)
F16B C24 F18B 106.2(9)
F17B C24 F18B 96.0(7)
F16A C24 C21 118.7(8)
F16B C24 C21 115.6(8)
F17B C24 C21 111.7(5)
F17A C24 C21 113.6(8)
F18A C24 C21 111.2(5)
F18B C24 C21 107.8(5)
C26 C25 C30 115.3(4)
C26 C25 B1 121.7(4)
C30 C25 B1 122.8(4)
C27 C26 C25 123.0(4)
C27 C26 H26 118.5
C25 C26 H26 118.5
C28 C27 C26 120.4(4)
C28 C27 C31 120.7(4)
C26 C27 C31 118.9(4)
C29 C28 C27 118.7(4)
C29 C28 H28 120.6
C27 C28 H28 120.6
C28 C29 C30 120.6(4)
C28 C29 C32 119.8(4)
C30 C29 C32 119.5(4)
C29 C30 C25 122.0(4)
C29 C30 H30 119.0
C25 C30 H30 119.0
F21 C31 F20 108.3(4)
F21 C31 F19 106.9(4)
F20 C31 F19 104.8(4)
F21 C31 C27 112.5(4)
F20 C31 C27 112.4(4)
F19 C31 C27 111.5(4)
F24 C32 F23 109.1(5)
F24 C32 F22 104.1(5)
F23 C32 F22 102.8(5)
F24 C32 C29 114.7(5)
F23 C32 C29 113.9(4)
F22 C32 C29 111.0(4)
N1 C33 H33A 109.5
N1 C33 H33B 109.5
H33A C33 H33B 109.5
N1 C33 H33C 109.5
H33A C33 H33C 109.5
H33B C33 H33C 109.5
N1 C34 C35 110.9(5)
N1 C34 H34A 109.5
C35 C34 H34A 109.5
N1 C34 H34B 109.5
C35 C34 H34B 109.5
H34A C34 H34B 108.1
N2 C35 C34 113.3(5)
N2 C35 H35A 108.9
C34 C35 H35A 108.9
N2 C35 H35B 108.9
C34 C35 H35B 108.9
H35A C35 H35B 107.7
N2 C36 H36A 109.5
N2 C36 H36B 109.5
H36A C36 H36B 109.5
N2 C36 H36C 109.5
H36A C36 H36C 109.5
H36B C36 H36C 109.5
N2 C37 C38 112.9(5)
N2 C37 H37A 109.0
C38 C37 H37A 109.0
N2 C37 H37B 109.0
C38 C37 H37B 109.0
H37A C37 H37B 107.8
N3 C38 C37 113.1(5)
N3 C38 H38A 109.0
C37 C38 H38A 109.0
N3 C38 H38B 109.0
C37 C38 H38B 109.0
H38A C38 H38B 107.8
N3 C39 H39A 109.5
N3 C39 H39B 109.5
H39A C39 H39B 109.5
N3 C39 H39C 109.5
H39A C39 H39C 109.5
H39B C39 H39C 109.5
N3 C40 C41 110.8(5)
N3 C40 H40A 109.5
C41 C40 H40A 109.5
N3 C40 H40B 109.5
C41 C40 H40B 109.5
H40A C40 H40B 108.1
N4 C41 C40 111.5(5)
N4 C41 H41A 109.3
C40 C41 H41A 109.3
N4 C41 H41B 109.3
C40 C41 H41B 109.3
H41A C41 H41B 108.0
N4 C42 H42A 109.5
N4 C42 H42B 109.5
H42A C42 H42B 109.5
N4 C42 H42C 109.5
H42A C42 H42C 109.5
H42B C42 H42C 109.5
N4 C43 C44 109.9(5)
N4 C43 H43A 109.7
C44 C43 H43A 109.7
N4 C43 H43B 109.7
C44 C43 H43B 109.7
H43A C43 H43B 108.2
N5 C44 C43 112.4(5)
N5 C44 H44A 109.1
C43 C44 H44A 109.1
N5 C44 H44B 109.1
C43 C44 H44B 109.1
H44A C44 H44B 107.9
N5 C45 H45A 109.5
N5 C45 H45B 109.5
H45A C45 H45B 109.5
N5 C45 H45C 109.5
H45A C45 H45C 109.5
H45B C45 H45C 109.5
N5 C46 C47 114.9(5)
N5 C46 H46A 108.5
C47 C46 H46A 108.5
N5 C46 H46B 108.5
C47 C46 H46B 108.5
H46A C46 H46B 107.5
N6 C47 C46 113.6(5)
N6 C47 H47A 108.8
C46 C47 H47A 108.8
N6 C47 H47B 108.8
C46 C47 H47B 108.8
H47A C47 H47B 107.7
N6 C48 H48A 109.5
N6 C48 H48B 109.5
H48A C48 H48B 109.5
N6 C48 H48C 109.5
H48A C48 H48C 109.5
H48B C48 H48C 109.5
N6 C49 C50 112.0(5)
N6 C49 H49A 109.2
C50 C49 H49A 109.2
N6 C49 H49B 109.2
C50 C49 H49B 109.2
H49A C49 H49B 107.9
N1 C50 C49 108.6(5)
N1 C50 H50A 110.0
C49 C50 H50A 110.0
N1 C50 H50B 110.0
C49 C50 H50B 110.0
H50A C50 H50B 108.4
N1 Li1 N4 177.7(4)
N1 Li1 N2 77.3(3)
N4 Li1 N2 104.0(3)
N1 Li1 N5 103.4(4)
N4 Li1 N5 77.7(3)
N2 Li1 N5 117.4(4)
N1 Li1 N6 75.9(3)
N4 Li1 N6 102.6(3)
N2 Li1 N6 152.9(4)
N5 Li1 N6 73.5(3)
N1 Li1 N3 104.5(3)
N4 Li1 N3 74.3(3)
N2 Li1 N3 73.1(3)
N5 Li1 N3 151.8(4)
N6 Li1 N3 109.7(3)
C17 B1 C25 113.4(3)
C17 B1 C9 113.8(4)
C25 B1 C9 103.9(3)
C17 B1 C1 104.0(3)
C25 B1 C1 111.3(3)
C9 B1 C1 110.6(3)
C33 N1 C50 110.4(5)
C33 N1 C34 111.9(5)
C50 N1 C34 106.5(5)
C33 N1 Li1 118.8(4)
C50 N1 Li1 106.5(4)
C34 N1 Li1 101.8(4)
C37 N2 C35 111.6(5)
C37 N2 C36 107.5(5)
C35 N2 C36 109.8(4)
C37 N2 Li1 110.0(4)
C35 N2 Li1 107.0(4)
C36 N2 Li1 110.9(4)
C40 N3 C39 108.9(5)
C40 N3 C38 110.0(5)
C39 N3 C38 111.5(5)
C40 N3 Li1 104.9(4)
C39 N3 Li1 115.5(4)
C38 N3 Li1 105.8(4)
C42 N4 C41 111.5(5)
C42 N4 C43 108.6(5)
C41 N4 C43 107.9(4)
C42 N4 Li1 120.6(4)
C41 N4 Li1 106.3(4)
C43 N4 Li1 100.9(4)
C45 N5 C46 109.4(5)
C45 N5 C44 107.2(5)
C46 N5 C44 109.4(5)
C45 N5 Li1 117.4(4)
C46 N5 Li1 107.8(4)
C44 N5 Li1 105.5(4)
C48 N6 C47 110.9(5)
C48 N6 C49 108.5(5)
C47 N6 C49 110.5(5)
C48 N6 Li1 115.9(4)
C47 N6 Li1 107.3(4)
C49 N6 Li1 103.5(4)

loop_
_geom_bond_atom_site_label_1
_geom_bond_atom_site_label_2
_geom_bond_distance
C1 C6 1.397(6)
C1 C2 1.398(6)
C1 B1 1.646(6)
C2 C3 1.389(6)
C2 H2 0.9500
C3 C4 1.379(6)
C3 C7 1.498(6)
C4 C5 1.384(6)
C4 H4 0.9500
C5 C6 1.393(6)
C5 C8 1.491(6)
C6 H6 0.9500
C7 F1 1.315(5)
C7 F2 1.323(6)
C7 F3 1.345(6)
C8 F5 1.321(5)
C8 F6 1.327(6)
C8 F4 1.329(6)
C9 C14 1.399(6)
C9 C10 1.401(6)
C9 B1 1.644(6)
C10 C11 1.386(6)
C10 H10 0.9500
C11 C12 1.384(6)
C11 C15 1.501(6)
C12 C13 1.381(6)
C12 H12 0.9500
C13 C14 1.386(6)
C13 C16 1.496(7)
C14 H14 0.9500
C15 F7 1.315(5)
C15 F8 1.316(5)
C15 F9 1.320(5)
C16 F11A 1.17(2)
C16 F10A 1.272(16)
C16 F11B 1.292(7)
C16 F12B 1.348(8)
C16 F10B 1.351(8)
C16 F12A 1.468(16)
C17 C22 1.397(6)
C17 C18 1.400(6)
C17 B1 1.631(6)
C18 C19 1.383(6)
C18 H18 0.9500
C19 C20 1.393(6)
C19 C23 1.495(6)
C20 C21 1.376(6)
C20 H20 0.9500
C21 C22 1.385(6)
C21 C24 1.494(7)
C22 H22 0.9500
C23 F14 1.312(6)
C23 F13 1.319(6)
C23 F15 1.344(6)
C24 F16A 1.197(14)
C24 F16B 1.223(13)
C24 F17B 1.342(8)
C24 F17A 1.377(17)
C24 F18A 1.377(10)
C24 F18B 1.438(11)
C25 C26 1.397(6)
C25 C30 1.406(6)
C25 B1 1.642(6)
C26 C27 1.384(6)
C26 H26 0.9500
C27 C28 1.379(6)
C27 C31 1.505(6)
C28 C29 1.379(7)
C28 H28 0.9500
C29 C30 1.395(6)
C29 C32 1.486(7)
C30 H30 0.9500
C31 F21 1.319(5)
C31 F20 1.329(6)
C31 F19 1.331(5)
C32 F24 1.302(6)
C32 F23 1.317(6)
C32 F22 1.364(7)
C33 N1 1.417(8)
C33 H33A 0.9800
C33 H33B 0.9800
C33 H33C 0.9800
C34 N1 1.492(8)
C34 C35 1.504(9)
C34 H34A 0.9900
C34 H34B 0.9900
C35 N2 1.463(7)
C35 H35A 0.9900
C35 H35B 0.9900
C36 N2 1.475(7)
C36 H36A 0.9800
C36 H36B 0.9800
C36 H36C 0.9800
C37 N2 1.460(8)
C37 C38 1.496(10)
C37 H37A 0.9900
C37 H37B 0.9900
C38 N3 1.483(8)
C38 H38A 0.9900
C38 H38B 0.9900
C39 N3 1.474(8)
C39 H39A 0.9800
C39 H39B 0.9800
C39 H39C 0.9800
C40 N3 1.472(7)
C40 C41 1.536(9)
C40 H40A 0.9900
C40 H40B 0.9900
C41 N4 1.455(7)
C41 H41A 0.9900
C41 H41B 0.9900
C42 N4 1.444(7)
C42 H42A 0.9800
C42 H42B 0.9800
C42 H42C 0.9800
C43 N4 1.482(7)
C43 C44 1.575(9)
C43 H43A 0.9900
C43 H43B 0.9900
C44 N5 1.492(7)
C44 H44A 0.9900
C44 H44B 0.9900
C45 N5 1.449(8)
C45 H45A 0.9800
C45 H45B 0.9800
C45 H45C 0.9800
C46 N5 1.477(8)
C46 C47 1.489(9)
C46 H46A 0.9900
C46 H46B 0.9900
C47 N6 1.463(8)
C47 H47A 0.9900
C47 H47B 0.9900
C48 N6 1.455(8)
C48 H48A 0.9800
C48 H48B 0.9800
C48 H48C 0.9800
C49 N6 1.475(7)
C49 C50 1.568(9)
C49 H49A 0.9900
C49 H49B 0.9900
C50 N1 1.473(7)
C50 H50A 0.9900
C50 H50B 0.9900
Li1 N1 2.274(9)
Li1 N4 2.315(9)
Li1 N2 2.384(9)
Li1 N5 2.445(10)
Li1 N6 2.554(9)
Li1 N3 2.587(9)

loop_
_geom_torsion_atom_site_label_1
_geom_torsion_atom_site_label_2
_geom_torsion_atom_site_label_3
_geom_torsion_atom_site_label_4
_geom_torsion
C6 C1 C2 C3 -2.9(6)
B1 C1 C2 C3 -177.3(4)
C1 C2 C3 C4 3.1(6)
C1 C2 C3 C7 -177.7(4)
C2 C3 C4 C5 -0.9(6)
C7 C3 C4 C5 179.9(4)
C3 C4 C5 C6 -1.1(6)
C3 C4 C5 C8 -179.9(4)
C4 C5 C6 C1 1.1(6)
C8 C5 C6 C1 180.0(4)
C2 C1 C6 C5 0.9(6)
B1 C1 C6 C5 175.3(4)
C4 C3 C7 F1 99.8(5)
C2 C3 C7 F1 -79.4(5)
C4 C3 C7 F2 -138.9(5)
C2 C3 C7 F2 41.9(6)
C4 C3 C7 F3 -18.8(6)
C2 C3 C7 F3 162.0(4)
C4 C5 C8 F5 120.4(5)
C6 C5 C8 F5 -58.4(6)
C4 C5 C8 F6 -121.1(5)
C6 C5 C8 F6 60.0(6)
C4 C5 C8 F4 -0.5(7)
C6 C5 C8 F4 -179.3(4)
C14 C9 C10 C11 1.7(6)
B1 C9 C10 C11 177.7(4)
C9 C10 C11 C12 0.5(6)
C9 C10 C11 C15 -176.3(4)
C10 C11 C12 C13 -1.8(6)
C15 C11 C12 C13 175.0(4)
C11 C12 C13 C14 1.0(7)
C11 C12 C13 C16 179.8(5)
C12 C13 C14 C9 1.3(7)
C16 C13 C14 C9 -177.6(4)
C10 C9 C14 C13 -2.5(6)
B1 C9 C14 C13 -178.7(4)
C12 C11 C15 F7 159.2(4)
C10 C11 C15 F7 -24.0(6)
C12 C11 C15 F8 -79.8(5)
C10 C11 C15 F8 97.0(5)
C12 C11 C15 F9 38.6(6)
C10 C11 C15 F9 -144.5(4)
C12 C13 C16 F11A 24.8(14)
C14 C13 C16 F11A -156.4(12)
C12 C13 C16 F10A -124.1(11)
C14 C13 C16 F10A 54.7(12)
C12 C13 C16 F11B -176.4(7)
C14 C13 C16 F11B 2.5(9)
C12 C13 C16 F12B -56.1(7)
C14 C13 C16 F12B 122.8(5)
C12 C13 C16 F10B 57.2(7)
C14 C13 C16 F10B -124.0(6)
C12 C13 C16 F12A 132.6(8)
C14 C13 C16 F12A -48.6(9)
C22 C17 C18 C19 0.8(6)
B1 C17 C18 C19 171.6(4)
C17 C18 C19 C20 0.1(7)
C17 C18 C19 C23 177.8(4)
C18 C19 C20 C21 -0.4(7)
C23 C19 C20 C21 -178.1(5)
C19 C20 C21 C22 -0.3(7)
C19 C20 C21 C24 179.9(5)
C20 C21 C22 C17 1.3(7)
C24 C21 C22 C17 -178.9(5)
C18 C17 C22 C21 -1.5(6)
B1 C17 C22 C21 -172.3(4)
C18 C19 C23 F14 -95.1(6)
C20 C19 C23 F14 82.6(6)
C18 C19 C23 F13 26.0(7)
C20 C19 C23 F13 -156.3(4)
C18 C19 C23 F15 144.2(5)
C20 C19 C23 F15 -38.1(7)
C20 C21 C24 F16A 93.0(13)
C22 C21 C24 F16A -86.8(13)
C20 C21 C24 F16B -119.2(10)
C22 C21 C24 F16B 60.9(11)
C20 C21 C24 F17B 17.9(10)
C22 C21 C24 F17B -161.9(8)
C20 C21 C24 F17A -143.3(9)
C22 C21 C24 F17A 36.9(10)
C20 C21 C24 F18A -37.4(10)
C22 C21 C24 F18A 142.7(9)
C20 C21 C24 F18B 122.2(6)
C22 C21 C24 F18B -57.6(7)
C30 C25 C26 C27 0.2(6)
B1 C25 C26 C27 175.2(4)
C25 C26 C27 C28 1.9(7)
C25 C26 C27 C31 -177.7(4)
C26 C27 C28 C29 -2.6(7)
C31 C27 C28 C29 177.0(4)
C27 C28 C29 C30 1.2(7)
C27 C28 C29 C32 -177.7(4)
C28 C29 C30 C25 1.0(7)
C32 C29 C30 C25 179.9(4)
C26 C25 C30 C29 -1.6(6)
B1 C25 C30 C29 -176.6(4)
C28 C27 C31 F21 2.0(7)
C26 C27 C31 F21 -178.4(4)
C28 C27 C31 F20 124.6(5)
C26 C27 C31 F20 -55.8(6)
C28 C27 C31 F19 -118.1(5)
C26 C27 C31 F19 61.6(5)
C28 C29 C32 F24 -18.5(7)
C30 C29 C32 F24 162.6(5)
C28 C29 C32 F23 -145.3(5)
C30 C29 C32 F23 35.8(7)
C28 C29 C32 F22 99.2(6)
C30 C29 C32 F22 -79.8(6)
N1 C34 C35 N2 -55.8(7)
N2 C37 C38 N3 59.1(7)
N3 C40 C41 N4 63.8(7)
N4 C43 C44 N5 -60.0(7)
N5 C46 C47 N6 57.8(7)
N6 C49 C50 N1 64.3(7)
C22 C17 B1 C25 -34.0(6)
C18 C17 B1 C25 155.8(4)
C22 C17 B1 C9 -152.5(4)
C18 C17 B1 C9 37.3(6)
C22 C17 B1 C1 87.1(5)
C18 C17 B1 C1 -83.1(5)
C26 C25 B1 C17 152.3(4)
C30 C25 B1 C17 -33.0(5)
C26 C25 B1 C9 -83.6(5)
C30 C25 B1 C9 91.0(5)
C26 C25 B1 C1 35.5(5)
C30 C25 B1 C1 -149.9(4)
C14 C9 B1 C17 -154.8(4)
C10 C9 B1 C17 29.3(6)
C14 C9 B1 C25 81.4(5)
C10 C9 B1 C25 -94.5(5)
C14 C9 B1 C1 -38.2(5)
C10 C9 B1 C1 145.9(4)
C6 C1 B1 C17 -80.6(4)
C2 C1 B1 C17 93.5(4)
C6 C1 B1 C25 41.8(5)
C2 C1 B1 C25 -144.1(4)
C6 C1 B1 C9 156.9(4)
C2 C1 B1 C9 -29.0(5)
C49 C50 N1 C33 71.4(7)
C49 C50 N1 C34 -166.9(5)
C49 C50 N1 Li1 -58.8(6)
C35 C34 N1 C33 -69.5(7)
C35 C34 N1 C50 169.7(5)
C35 C34 N1 Li1 58.4(6)
C38 C37 N2 C35 70.3(6)
C38 C37 N2 C36 -169.2(5)
C38 C37 N2 Li1 -48.3(6)
C34 C35 N2 C37 -100.1(6)
C34 C35 N2 C36 140.8(6)
C34 C35 N2 Li1 20.3(6)
C41 C40 N3 C39 93.0(6)
C41 C40 N3 C38 -144.6(5)
C41 C40 N3 Li1 -31.2(6)
C37 C38 N3 C40 77.4(6)
C37 C38 N3 C39 -161.6(6)
C37 C38 N3 Li1 -35.3(6)
C40 C41 N4 C42 74.5(6)
C40 C41 N4 C43 -166.4(5)
C40 C41 N4 Li1 -58.8(6)
C44 C43 N4 C42 -66.4(6)
C44 C43 N4 C41 172.6(5)
C44 C43 N4 Li1 61.3(5)
C47 C46 N5 C45 -173.0(5)
C47 C46 N5 C44 69.9(6)
C47 C46 N5 Li1 -44.3(6)
C43 C44 N5 C45 147.9(6)
C43 C44 N5 C46 -93.6(6)
C43 C44 N5 Li1 22.1(6)
C46 C47 N6 C48 -163.5(5)
C46 C47 N6 C49 76.2(6)
C46 C47 N6 Li1 -36.0(6)
C50 C49 N6 C48 91.5(6)
C50 C49 N6 C47 -146.7(6)
C50 C49 N6 Li1 -32.2(6)
